data_7117875
loop_
_publ_author_name
'Oldenhof, S.'
'Lutz, M.'
'van der Vlugt, J. I.'
'Reek, J. N. H.'

_publ_section_title
;
 Intermolecular C-H activation with an Ir-METAMORPhos piano-stool complex
 - multiple reaction steps at a reactive ligand.
;
_journal_issue 82
_journal_name_full 'Chemical communications (Cambridge, England)'
_journal_page_first 15200
_journal_page_last 15203
_journal_paper_doi 10.1039/c5cc05916j
_journal_volume 51
_journal_year 2015
_chemical_formula_moiety 'C32 H39 Cl2 Ir N O2 P S'
_chemical_formula_sum 'C32 H39 Cl2 Ir N O2 P S'
_chemical_formula_weight 795.77
_chemical_name_systematic
; 
 ? 
;
_space_group_IT_number 2
_symmetry_cell_setting triclinic
_symmetry_space_group_name_Hall '-P 1'
_symmetry_space_group_name_H-M 'P -1'
_atom_sites_solution_hydrogens difmap
_atom_sites_solution_primary direct
_atom_sites_solution_secondary difmap
_audit_creation_method SHELXL-97
_audit_update_record
;
2015-07-06 deposited with the CCDC.
2015-08-24 downloaded from the CCDC.
;
_cell_angle_alpha 76.518(1)
_cell_angle_beta 78.361(1)
_cell_angle_gamma 80.796(1)
_cell_formula_units_Z 2
_cell_length_a 10.16597(16)
_cell_length_b 10.5116(3)
_cell_length_c 15.5310(3)
_cell_measurement_reflns_used 21217
_cell_measurement_temperature 150(2)
_cell_measurement_theta_max 27.50
_cell_measurement_theta_min 2.01
_cell_volume 1569.58(6)
_computing_cell_refinement Eval15
_computing_data_collection Apex2
_computing_data_reduction 'Eval15, SADABS-2012/1'
_computing_structure_refinement 'SHELXL-97 (Sheldrick, 2008)'
_computing_structure_solution 'SHELXT (Sheldrick, 2012)'
_diffrn_ambient_temperature 150(2)
_diffrn_measured_fraction_theta_full 0.999
_diffrn_measured_fraction_theta_max 0.999
_diffrn_measurement_device_type 'Bruker Kappa ApexII'
_diffrn_measurement_method '\f and \w scans'
_diffrn_radiation_monochromator graphite
_diffrn_radiation_source 'fine-focus sealed tube'
_diffrn_radiation_type MoK\a
_diffrn_radiation_wavelength 0.71073
_diffrn_reflns_av_R_equivalents 0.0120
_diffrn_reflns_av_sigmaI/netI 0.0118
_diffrn_reflns_limit_h_max 13
_diffrn_reflns_limit_h_min -13
_diffrn_reflns_limit_k_max 13
_diffrn_reflns_limit_k_min -13
_diffrn_reflns_limit_l_max 20
_diffrn_reflns_limit_l_min -20
_diffrn_reflns_number 22217
_diffrn_reflns_theta_full 27.50
_diffrn_reflns_theta_max 27.50
_diffrn_reflns_theta_min 2.01
_exptl_absorpt_coefficient_mu 4.571
_exptl_absorpt_correction_T_max 0.6906
_exptl_absorpt_correction_T_min 0.1472
_exptl_absorpt_correction_type analytical
_exptl_absorpt_process_details SADABS-2012/1
_exptl_crystal_colour orange
_exptl_crystal_density_diffrn 1.684
_exptl_crystal_density_method 'not measured'
_exptl_crystal_description needle
_exptl_crystal_F_000 792
_exptl_crystal_size_max 0.63
_exptl_crystal_size_mid 0.33
_exptl_crystal_size_min 0.16
_refine_diff_density_max 0.805
_refine_diff_density_min -0.681
_refine_diff_density_rms 0.058
_refine_ls_extinction_method none
_refine_ls_goodness_of_fit_ref 1.091
_refine_ls_hydrogen_treatment mixed
_refine_ls_matrix_type full
_refine_ls_number_parameters 371
_refine_ls_number_reflns 7214
_refine_ls_number_restraints 0
_refine_ls_restrained_S_all 1.091
_refine_ls_R_factor_all 0.0120
_refine_ls_R_factor_gt 0.0117
_refine_ls_shift/su_max 0.008
_refine_ls_shift/su_mean 0.000
_refine_ls_structure_factor_coef Fsqd
_refine_ls_weighting_details 'calc w=1/[\s^2^(Fo^2^)+(0.0135P)^2^+0.9434P] where P=(Fo^2^+2Fc^2^)/3'
_refine_ls_weighting_scheme calc
_refine_ls_wR_factor_gt 0.0297
_refine_ls_wR_factor_ref 0.0298
_reflns_number_gt 7109
_reflns_number_total 7214
_reflns_threshold_expression I>2\s(I)
_cod_data_source_file c5cc05916j2.cif
_cod_data_source_block l0473a
_cod_database_code 7117875

loop_
_symmetry_equiv_pos_as_xyz
'x, y, z'
'-x, -y, -z'

loop_
_atom_site_label
_atom_site_type_symbol
_atom_site_fract_x
_atom_site_fract_y
_atom_site_fract_z
_atom_site_U_iso_or_equiv
_atom_site_adp_type
_atom_site_occupancy
_atom_site_symmetry_multiplicity
_atom_site_calc_flag
_atom_site_refinement_flags
Ir1 Ir 0.697964(5) 0.321929(5) 0.268537(3) 0.01074(2) Uani 1 1 d .
Cl1 Cl 0.89913(4) 0.17774(4) 0.29720(3) 0.02174(8) Uani 1 1 d .
Cl2 Cl 0.57973(4) 0.18597(4) 0.39856(2) 0.02032(7) Uani 1 1 d .
S1 S 0.66795(4) -0.11112(4) 0.22070(3) 0.01702(7) Uani 1 1 d .
P1 P 0.66179(4) 0.18526(4) 0.18308(2) 0.01170(7) Uani 1 1 d .
O1 O 0.68460(12) -0.10014(13) 0.12538(8) 0.0257(3) Uani 1 1 d .
O2 O 0.74977(12) -0.21214(12) 0.27277(9) 0.0261(3) Uani 1 1 d .
N1 N 0.70042(13) 0.02738(13) 0.23763(9) 0.0148(2) Uani 1 1 d .
H1N H 0.726(2) 0.020(2) 0.2845(16) 0.031(6) Uiso 1 1 d .
C1 C 0.49603(16) -0.12513(15) 0.26606(11) 0.0174(3) Uani 1 1 d .
C2 C 0.40743(17) -0.12821(16) 0.20951(11) 0.0212(3) Uani 1 1 d .
H2 H 0.4393 -0.1252 0.1473 0.025 Uiso 1 1 calc R
C3 C 0.27152(17) -0.13576(17) 0.24523(11) 0.0227(3) Uani 1 1 d .
H3 H 0.2104 -0.1376 0.2067 0.027 Uiso 1 1 calc R
C4 C 0.22296(16) -0.14072(16) 0.33626(11) 0.0205(3) Uani 1 1 d .
C5 C 0.31463(17) -0.13843(17) 0.39178(11) 0.0216(3) Uani 1 1 d .
H5 H 0.2831 -0.1423 0.4541 0.026 Uiso 1 1 calc R
C6 C 0.45082(16) -0.13059(17) 0.35751(11) 0.0202(3) Uani 1 1 d .
H6 H 0.5122 -0.1290 0.3958 0.024 Uiso 1 1 calc R
C7 C 0.07444(17) -0.14671(18) 0.37372(13) 0.0264(4) Uani 1 1 d .
H7A H 0.0271 -0.1500 0.3246 0.032 Uiso 1 1 calc R
H7B H 0.0368 -0.0648 0.3955 0.032 Uiso 1 1 calc R
C8 C 0.04529(19) -0.2642(2) 0.45029(14) 0.0318(4) Uani 1 1 d .
H8A H 0.0863 -0.2574 0.5014 0.038 Uiso 1 1 calc R
H8B H 0.0886 -0.3461 0.4302 0.038 Uiso 1 1 calc R
C9 C -0.1058(2) -0.2738(2) 0.48234(15) 0.0374(5) Uani 1 1 d .
H9A H -0.1464 -0.2821 0.4314 0.045 Uiso 1 1 calc R
H9B H -0.1175 -0.3547 0.5295 0.045 Uiso 1 1 calc R
C10 C -0.1811(2) -0.1568(3) 0.51945(18) 0.0531(6) Uani 1 1 d .
H10A H -0.1371 -0.1434 0.5667 0.080 Uiso 1 1 calc R
H10B H -0.2748 -0.1732 0.5446 0.080 Uiso 1 1 calc R
H10C H -0.1803 -0.0779 0.4711 0.080 Uiso 1 1 calc R
C11 C 0.49158(15) 0.19570(15) 0.16096(10) 0.0149(3) Uani 1 1 d .
C12 C 0.46236(16) 0.16725(17) 0.08380(11) 0.0201(3) Uani 1 1 d .
H12 H 0.5338 0.1401 0.0397 0.024 Uiso 1 1 calc R
C13 C 0.32879(18) 0.17855(19) 0.07139(12) 0.0257(4) Uani 1 1 d .
H13 H 0.3095 0.1618 0.0180 0.031 Uiso 1 1 calc R
C14 C 0.22407(17) 0.21412(19) 0.13680(12) 0.0272(4) Uani 1 1 d .
H14 H 0.1330 0.2226 0.1279 0.033 Uiso 1 1 calc R
C15 C 0.25184(16) 0.23737(19) 0.21511(12) 0.0253(4) Uani 1 1 d .
H15 H 0.1797 0.2584 0.2609 0.030 Uiso 1 1 calc R
C16 C 0.38482(16) 0.22996(17) 0.22692(11) 0.0193(3) Uani 1 1 d .
H16 H 0.4034 0.2483 0.2801 0.023 Uiso 1 1 calc R
C17 C 0.77290(15) 0.19981(15) 0.07490(10) 0.0149(3) Uani 1 1 d .
C18 C 0.73516(16) 0.28276(17) -0.00274(11) 0.0197(3) Uani 1 1 d .
H18 H 0.6464 0.3285 -0.0006 0.024 Uiso 1 1 calc R
C19 C 0.82643(18) 0.29898(18) -0.08324(11) 0.0244(3) Uani 1 1 d .
H19 H 0.7995 0.3546 -0.1359 0.029 Uiso 1 1 calc R
C20 C 0.95677(18) 0.23394(18) -0.08658(11) 0.0247(4) Uani 1 1 d .
H20 H 1.0186 0.2435 -0.1418 0.030 Uiso 1 1 calc R
C21 C 0.99632(16) 0.15518(17) -0.00932(12) 0.0227(3) Uani 1 1 d .
H21 H 1.0864 0.1128 -0.0113 0.027 Uiso 1 1 calc R
C22 C 0.90531(15) 0.13742(16) 0.07119(11) 0.0182(3) Uani 1 1 d .
H22 H 0.9333 0.0827 0.1238 0.022 Uiso 1 1 calc R
C23 C 0.76526(16) 0.49941(15) 0.17941(10) 0.0174(3) Uani 1 1 d .
C24 C 0.61935(16) 0.50888(15) 0.19135(11) 0.0177(3) Uani 1 1 d .
C25 C 0.56611(16) 0.50156(15) 0.28483(11) 0.0168(3) Uani 1 1 d .
C26 C 0.67899(15) 0.49518(15) 0.33074(10) 0.0161(3) Uani 1 1 d .
C27 C 0.79934(16) 0.49600(14) 0.26611(10) 0.0162(3) Uani 1 1 d .
C28 C 0.86094(19) 0.51192(18) 0.09139(11) 0.0260(4) Uani 1 1 d .
H28A H 0.8283 0.4697 0.0511 0.039 Uiso 1 1 calc R
H28B H 0.9510 0.4689 0.1016 0.039 Uiso 1 1 calc R
H28C H 0.8660 0.6053 0.0640 0.039 Uiso 1 1 calc R
C29 C 0.53708(19) 0.53739(17) 0.11799(12) 0.0251(4) Uani 1 1 d .
H29A H 0.4608 0.4850 0.1366 0.038 Uiso 1 1 calc R
H29B H 0.5936 0.5145 0.0634 0.038 Uiso 1 1 calc R
H29C H 0.5029 0.6313 0.1059 0.038 Uiso 1 1 calc R
C30 C 0.42002(16) 0.51238(18) 0.32775(12) 0.0240(3) Uani 1 1 d .
H30A H 0.3925 0.5998 0.3420 0.036 Uiso 1 1 calc R
H30B H 0.4072 0.4448 0.3831 0.036 Uiso 1 1 calc R
H30C H 0.3648 0.4996 0.2862 0.036 Uiso 1 1 calc R
C31 C 0.66696(17) 0.49448(17) 0.42813(11) 0.0219(3) Uani 1 1 d .
H31A H 0.7569 0.4739 0.4451 0.033 Uiso 1 1 calc R
H31B H 0.6094 0.4277 0.4637 0.033 Uiso 1 1 calc R
H31C H 0.6266 0.5814 0.4396 0.033 Uiso 1 1 calc R
C32 C 0.93797(16) 0.49284(17) 0.28505(12) 0.0218(3) Uani 1 1 d .
H32A H 0.9504 0.5802 0.2922 0.033 Uiso 1 1 calc R
H32B H 1.0051 0.4683 0.2350 0.033 Uiso 1 1 calc R
H32C H 0.9496 0.4280 0.3404 0.033 Uiso 1 1 calc R

loop_
_atom_site_aniso_label
_atom_site_aniso_U_11
_atom_site_aniso_U_22
_atom_site_aniso_U_33
_atom_site_aniso_U_23
_atom_site_aniso_U_13
_atom_site_aniso_U_12
Ir1 0.01019(3) 0.01064(3) 0.01102(3) -0.00159(2) -0.00177(2) -0.00116(2)
Cl1 0.01535(16) 0.01786(18) 0.0339(2) -0.00599(16) -0.01107(15) 0.00218(13)
Cl2 0.02402(18) 0.02298(19) 0.01287(16) -0.00010(14) -0.00023(13) -0.00868(15)
S1 0.01696(17) 0.01367(17) 0.02041(18) -0.00665(14) 0.00151(14) -0.00316(13)
P1 0.01012(16) 0.01262(17) 0.01205(16) -0.00255(13) -0.00123(13) -0.00135(13)
O1 0.0261(6) 0.0315(7) 0.0222(6) -0.0146(5) 0.0055(5) -0.0097(5)
O2 0.0231(6) 0.0131(6) 0.0387(7) -0.0031(5) -0.0028(5) 0.0008(5)
N1 0.0170(6) 0.0120(6) 0.0157(6) -0.0019(5) -0.0043(5) -0.0023(5)
C1 0.0177(7) 0.0139(7) 0.0204(7) -0.0044(6) 0.0003(6) -0.0048(6)
C2 0.0257(8) 0.0208(8) 0.0180(7) -0.0047(6) -0.0013(6) -0.0081(6)
C3 0.0233(8) 0.0228(8) 0.0234(8) -0.0015(7) -0.0077(6) -0.0073(6)
C4 0.0182(7) 0.0167(8) 0.0244(8) -0.0002(6) -0.0031(6) -0.0024(6)
C5 0.0210(8) 0.0247(8) 0.0174(7) -0.0036(6) -0.0001(6) -0.0026(6)
C6 0.0199(8) 0.0223(8) 0.0192(8) -0.0052(6) -0.0035(6) -0.0039(6)
C7 0.0181(8) 0.0269(9) 0.0298(9) 0.0013(7) -0.0032(7) -0.0015(7)
C8 0.0230(9) 0.0274(10) 0.0393(11) 0.0044(8) -0.0039(8) -0.0052(7)
C9 0.0271(10) 0.0423(12) 0.0400(11) 0.0030(9) -0.0035(8) -0.0155(9)
C10 0.0336(12) 0.0708(18) 0.0465(14) -0.0102(13) 0.0119(10) -0.0078(11)
C11 0.0121(6) 0.0161(7) 0.0165(7) -0.0015(6) -0.0034(5) -0.0030(5)
C12 0.0184(7) 0.0253(8) 0.0177(7) -0.0048(6) -0.0025(6) -0.0060(6)
C13 0.0246(8) 0.0351(10) 0.0213(8) -0.0044(7) -0.0098(7) -0.0096(7)
C14 0.0159(8) 0.0359(10) 0.0309(9) -0.0032(8) -0.0092(7) -0.0053(7)
C15 0.0130(7) 0.0349(10) 0.0276(9) -0.0084(7) -0.0015(6) -0.0015(7)
C16 0.0151(7) 0.0244(8) 0.0195(7) -0.0066(6) -0.0023(6) -0.0030(6)
C17 0.0151(7) 0.0165(7) 0.0143(7) -0.0058(6) 0.0006(5) -0.0053(6)
C18 0.0189(7) 0.0233(8) 0.0170(7) -0.0036(6) -0.0022(6) -0.0045(6)
C19 0.0297(9) 0.0286(9) 0.0149(7) -0.0028(7) -0.0006(6) -0.0098(7)
C20 0.0255(8) 0.0294(9) 0.0196(8) -0.0099(7) 0.0083(6) -0.0129(7)
C21 0.0165(7) 0.0232(8) 0.0292(9) -0.0117(7) 0.0044(6) -0.0060(6)
C22 0.0157(7) 0.0179(8) 0.0216(8) -0.0059(6) -0.0013(6) -0.0035(6)
C23 0.0223(8) 0.0116(7) 0.0178(7) -0.0010(6) -0.0028(6) -0.0040(6)
C24 0.0229(8) 0.0111(7) 0.0183(7) -0.0001(6) -0.0062(6) -0.0010(6)
C25 0.0187(7) 0.0112(7) 0.0202(7) -0.0030(6) -0.0050(6) 0.0007(5)
C26 0.0185(7) 0.0118(7) 0.0186(7) -0.0045(6) -0.0039(6) -0.0009(5)
C27 0.0202(7) 0.0090(7) 0.0195(7) -0.0022(6) -0.0031(6) -0.0038(5)
C28 0.0317(9) 0.0267(9) 0.0193(8) -0.0027(7) 0.0023(7) -0.0142(7)
C29 0.0329(9) 0.0190(8) 0.0242(8) -0.0011(7) -0.0138(7) 0.0012(7)
C30 0.0169(7) 0.0244(9) 0.0308(9) -0.0109(7) -0.0032(6) 0.0036(6)
C31 0.0248(8) 0.0236(8) 0.0189(8) -0.0088(6) -0.0033(6) -0.0020(6)
C32 0.0186(8) 0.0209(8) 0.0268(8) -0.0050(7) -0.0036(6) -0.0057(6)

loop_
_atom_type_symbol
_atom_type_description
_atom_type_scat_dispersion_real
_atom_type_scat_dispersion_imag
_atom_type_scat_source
C C 0.0033 0.0016 'International Tables Vol C Tables 4.2.6.8 and 6.1.1.4'
H H 0.0000 0.0000 'International Tables Vol C Tables 4.2.6.8 and 6.1.1.4'
Cl Cl 0.1484 0.1585 'International Tables Vol C Tables 4.2.6.8 and 6.1.1.4'
Ir Ir -1.4442 7.9887 'International Tables Vol C Tables 4.2.6.8 and 6.1.1.4'
N N 0.0061 0.0033 'International Tables Vol C Tables 4.2.6.8 and 6.1.1.4'
O O 0.0106 0.0060 'International Tables Vol C Tables 4.2.6.8 and 6.1.1.4'
P P 0.1023 0.0942 'International Tables Vol C Tables 4.2.6.8 and 6.1.1.4'
S S 0.1246 0.1234 'International Tables Vol C Tables 4.2.6.8 and 6.1.1.4'

loop_
_geom_angle_atom_site_label_1
_geom_angle_atom_site_label_2
_geom_angle_atom_site_label_3
_geom_angle
C23 Ir1 C25 65.16(6)
C23 Ir1 C24 38.98(6)
C25 Ir1 C24 38.52(6)
C23 Ir1 C26 64.20(6)
C25 Ir1 C26 38.68(5)
C24 Ir1 C26 64.10(6)
C23 Ir1 C27 38.45(6)
C25 Ir1 C27 63.76(6)
C24 Ir1 C27 63.84(6)
C26 Ir1 C27 37.17(6)
C23 Ir1 P1 108.34(4)
C25 Ir1 P1 122.87(4)
C24 Ir1 P1 98.97(4)
C26 Ir1 P1 161.27(4)
C27 Ir1 P1 144.21(4)
C23 Ir1 Cl1 105.97(4)
C25 Ir1 Cl1 149.09(4)
C24 Ir1 Cl1 144.69(4)
C26 Ir1 Cl1 110.41(4)
C27 Ir1 Cl1 90.57(4)
P1 Ir1 Cl1 87.981(13)
C23 Ir1 Cl2 158.45(4)
C25 Ir1 Cl2 94.79(4)
C24 Ir1 Cl2 127.37(4)
C26 Ir1 Cl2 95.41(4)
C27 Ir1 Cl2 126.83(4)
P1 Ir1 Cl2 88.821(13)
Cl1 Ir1 Cl2 87.075(14)
O1 S1 O2 119.83(8)
O1 S1 N1 107.51(7)
O2 S1 N1 105.18(7)
O1 S1 C1 107.86(8)
O2 S1 C1 108.88(7)
N1 S1 C1 106.89(7)
N1 P1 C11 106.09(7)
N1 P1 C17 104.71(7)
C11 P1 C17 106.43(7)
N1 P1 Ir1 107.74(5)
C11 P1 Ir1 117.26(5)
C17 P1 Ir1 113.68(5)
S1 N1 P1 130.29(9)
S1 N1 H1N 113.5(16)
P1 N1 H1N 115.1(16)
C2 C1 C6 121.05(15)
C2 C1 S1 119.29(12)
C6 C1 S1 119.65(12)
C1 C2 C3 119.01(15)
C1 C2 H2 120.5
C3 C2 H2 120.5
C2 C3 C4 121.36(15)
C2 C3 H3 119.3
C4 C3 H3 119.3
C3 C4 C5 118.41(15)
C3 C4 C7 120.67(15)
C5 C4 C7 120.92(15)
C6 C5 C4 121.22(15)
C6 C5 H5 119.4
C4 C5 H5 119.4
C5 C6 C1 118.95(15)
C5 C6 H6 120.5
C1 C6 H6 120.5
C4 C7 C8 114.03(15)
C4 C7 H7A 108.7
C8 C7 H7A 108.7
C4 C7 H7B 108.7
C8 C7 H7B 108.7
H7A C7 H7B 107.6
C7 C8 C9 113.03(16)
C7 C8 H8A 109.0
C9 C8 H8A 109.0
C7 C8 H8B 109.0
C9 C8 H8B 109.0
H8A C8 H8B 107.8
C10 C9 C8 113.55(18)
C10 C9 H9A 108.9
C8 C9 H9A 108.9
C10 C9 H9B 108.9
C8 C9 H9B 108.9
H9A C9 H9B 107.7
C9 C10 H10A 109.5
C9 C10 H10B 109.5
H10A C10 H10B 109.5
C9 C10 H10C 109.5
H10A C10 H10C 109.5
H10B C10 H10C 109.5
C12 C11 C16 119.06(14)
C12 C11 P1 123.63(12)
C16 C11 P1 117.28(11)
C13 C12 C11 120.19(15)
C13 C12 H12 119.9
C11 C12 H12 119.9
C14 C13 C12 120.10(16)
C14 C13 H13 120.0
C12 C13 H13 120.0
C15 C14 C13 120.10(15)
C15 C14 H14 119.9
C13 C14 H14 119.9
C14 C15 C16 120.16(16)
C14 C15 H15 119.9
C16 C15 H15 119.9
C15 C16 C11 120.31(15)
C15 C16 H16 119.8
C11 C16 H16 119.8
C22 C17 C18 118.85(14)
C22 C17 P1 118.71(12)
C18 C17 P1 122.05(12)
C19 C18 C17 120.56(15)
C19 C18 H18 119.7
C17 C18 H18 119.7
C20 C19 C18 120.01(16)
C20 C19 H19 120.0
C18 C19 H19 120.0
C21 C20 C19 119.77(15)
C21 C20 H20 120.1
C19 C20 H20 120.1
C20 C21 C22 120.55(16)
C20 C21 H21 119.7
C22 C21 H21 119.7
C21 C22 C17 120.20(15)
C21 C22 H22 119.9
C17 C22 H22 119.9
C24 C23 C27 107.04(13)
C24 C23 C28 126.08(15)
C27 C23 C28 126.27(14)
C24 C23 Ir1 70.83(9)
C27 C23 Ir1 73.16(8)
C28 C23 Ir1 128.22(11)
C25 C24 C23 108.26(13)
C25 C24 C29 125.38(15)
C23 C24 C29 125.99(15)
C25 C24 Ir1 70.56(9)
C23 C24 Ir1 70.19(9)
C29 C24 Ir1 130.34(11)
C24 C25 C26 107.73(13)
C24 C25 C30 126.95(14)
C26 C25 C30 125.05(14)
C24 C25 Ir1 70.93(9)
C26 C25 Ir1 72.50(8)
C30 C25 Ir1 126.78(11)
C27 C26 C25 108.01(13)
C27 C26 C31 126.83(14)
C25 C26 C31 125.10(14)
C27 C26 Ir1 71.82(9)
C25 C26 Ir1 68.81(8)
C31 C26 Ir1 127.08(11)
C26 C27 C23 108.80(13)
C26 C27 C32 125.28(14)
C23 C27 C32 125.92(14)
C26 C27 Ir1 71.01(8)
C23 C27 Ir1 68.39(8)
C32 C27 Ir1 126.25(11)
C23 C28 H28A 109.5
C23 C28 H28B 109.5
H28A C28 H28B 109.5
C23 C28 H28C 109.5
H28A C28 H28C 109.5
H28B C28 H28C 109.5
C24 C29 H29A 109.5
C24 C29 H29B 109.5
H29A C29 H29B 109.5
C24 C29 H29C 109.5
H29A C29 H29C 109.5
H29B C29 H29C 109.5
C25 C30 H30A 109.5
C25 C30 H30B 109.5
H30A C30 H30B 109.5
C25 C30 H30C 109.5
H30A C30 H30C 109.5
H30B C30 H30C 109.5
C26 C31 H31A 109.5
C26 C31 H31B 109.5
H31A C31 H31B 109.5
C26 C31 H31C 109.5
H31A C31 H31C 109.5
H31B C31 H31C 109.5
C27 C32 H32A 109.5
C27 C32 H32B 109.5
H32A C32 H32B 109.5
C27 C32 H32C 109.5
H32A C32 H32C 109.5
H32B C32 H32C 109.5

loop_
_geom_bond_atom_site_label_1
_geom_bond_atom_site_label_2
_geom_bond_distance
Ir1 C23 2.1649(15)
Ir1 C25 2.1685(15)
Ir1 C24 2.1734(15)
Ir1 C26 2.2181(15)
Ir1 C27 2.2287(15)
Ir1 P1 2.2838(4)
Ir1 Cl1 2.3956(4)
Ir1 Cl2 2.4061(4)
S1 O1 1.4351(12)
S1 O2 1.4358(13)
S1 N1 1.6325(13)
S1 C1 1.7635(16)
P1 N1 1.7019(13)
P1 C11 1.8127(15)
P1 C17 1.8143(15)
N1 H1N 0.81(2)
C1 C2 1.388(2)
C1 C6 1.392(2)
C2 C3 1.389(2)
C2 H2 0.9500
C3 C4 1.392(2)
C3 H3 0.9500
C4 C5 1.398(2)
C4 C7 1.510(2)
C5 C6 1.388(2)
C5 H5 0.9500
C6 H6 0.9500
C7 C8 1.522(3)
C7 H7A 0.9900
C7 H7B 0.9900
C8 C9 1.528(3)
C8 H8A 0.9900
C8 H8B 0.9900
C9 C10 1.511(3)
C9 H9A 0.9900
C9 H9B 0.9900
C10 H10A 0.9800
C10 H10B 0.9800
C10 H10C 0.9800
C11 C12 1.397(2)
C11 C16 1.398(2)
C12 C13 1.392(2)
C12 H12 0.9500
C13 C14 1.385(3)
C13 H13 0.9500
C14 C15 1.385(3)
C14 H14 0.9500
C15 C16 1.388(2)
C15 H15 0.9500
C16 H16 0.9500
C17 C22 1.396(2)
C17 C18 1.397(2)
C18 C19 1.391(2)
C18 H18 0.9500
C19 C20 1.387(3)
C19 H19 0.9500
C20 C21 1.383(3)
C20 H20 0.9500
C21 C22 1.391(2)
C21 H21 0.9500
C22 H22 0.9500
C23 C24 1.447(2)
C23 C27 1.448(2)
C23 C28 1.501(2)
C24 C25 1.432(2)
C24 C29 1.494(2)
C25 C26 1.454(2)
C25 C30 1.498(2)
C26 C27 1.417(2)
C26 C31 1.491(2)
C27 C32 1.490(2)
C28 H28A 0.9800
C28 H28B 0.9800
C28 H28C 0.9800
C29 H29A 0.9800
C29 H29B 0.9800
C29 H29C 0.9800
C30 H30A 0.9800
C30 H30B 0.9800
C30 H30C 0.9800
C31 H31A 0.9800
C31 H31B 0.9800
C31 H31C 0.9800
C32 H32A 0.9800
C32 H32B 0.9800
C32 H32C 0.9800

loop_
_geom_hbond_atom_site_label_D
_geom_hbond_atom_site_label_H
_geom_hbond_atom_site_label_A
_geom_hbond_distance_DH
_geom_hbond_distance_HA
_geom_hbond_distance_DA
_geom_hbond_angle_DHA
N1 H1N Cl1 0.81(2) 2.67(2) 3.1451(13) 119.8(19)
N1 H1N Cl2 0.81(2) 2.82(2) 3.2529(14) 115.9(19)

loop_
_geom_torsion_atom_site_label_1
_geom_torsion_atom_site_label_2
_geom_torsion_atom_site_label_3
_geom_torsion_atom_site_label_4
_geom_torsion
C23 Ir1 P1 N1 147.21(7)
C25 Ir1 P1 N1 -141.02(7)
C24 Ir1 P1 N1 -173.76(6)
C26 Ir1 P1 N1 -149.55(13)
C27 Ir1 P1 N1 129.22(8)
Cl1 Ir1 P1 N1 41.04(5)
Cl2 Ir1 P1 N1 -46.07(5)
C23 Ir1 P1 C11 -93.32(7)
C25 Ir1 P1 C11 -21.54(8)
C24 Ir1 P1 C11 -54.28(7)
C26 Ir1 P1 C11 -30.08(14)
C27 Ir1 P1 C11 -111.31(9)
Cl1 Ir1 P1 C11 160.52(6)
Cl2 Ir1 P1 C11 73.41(6)
C23 Ir1 P1 C17 31.66(7)
C25 Ir1 P1 C17 103.44(8)
C24 Ir1 P1 C17 70.69(7)
C26 Ir1 P1 C17 94.90(14)
C27 Ir1 P1 C17 13.67(9)
Cl1 Ir1 P1 C17 -74.51(6)
Cl2 Ir1 P1 C17 -161.62(6)
O1 S1 N1 P1 38.76(13)
O2 S1 N1 P1 167.52(10)
C1 S1 N1 P1 -76.83(12)
C11 P1 N1 S1 40.31(12)
C17 P1 N1 S1 -72.03(11)
Ir1 P1 N1 S1 166.65(9)
O1 S1 C1 C2 2.08(16)
O2 S1 C1 C2 -129.41(14)
N1 S1 C1 C2 117.44(13)
O1 S1 C1 C6 -176.79(13)
O2 S1 C1 C6 51.71(15)
N1 S1 C1 C6 -61.44(15)
C6 C1 C2 C3 0.5(2)
S1 C1 C2 C3 -178.32(13)
C1 C2 C3 C4 -0.2(3)
C2 C3 C4 C5 -0.2(3)
C2 C3 C4 C7 179.01(16)
C3 C4 C5 C6 0.4(3)
C7 C4 C5 C6 -178.85(16)
C4 C5 C6 C1 -0.1(3)
C2 C1 C6 C5 -0.4(2)
S1 C1 C6 C5 178.47(13)
C3 C4 C7 C8 123.85(19)
C5 C4 C7 C8 -56.9(2)
C4 C7 C8 C9 -175.71(17)
C7 C8 C9 C10 -61.8(3)
N1 P1 C11 C12 -88.55(15)
C17 P1 C11 C12 22.58(16)
Ir1 P1 C11 C12 151.10(12)
N1 P1 C11 C16 89.22(13)
C17 P1 C11 C16 -159.65(12)
Ir1 P1 C11 C16 -31.13(14)
C16 C11 C12 C13 2.7(2)
P1 C11 C12 C13 -179.53(13)
C11 C12 C13 C14 -2.0(3)
C12 C13 C14 C15 -0.6(3)
C13 C14 C15 C16 2.4(3)
C14 C15 C16 C11 -1.7(3)
C12 C11 C16 C15 -0.9(2)
P1 C11 C16 C15 -178.80(13)
N1 P1 C17 C22 -38.49(14)
C11 P1 C17 C22 -150.59(12)
Ir1 P1 C17 C22 78.83(13)
N1 P1 C17 C18 148.69(13)
C11 P1 C17 C18 36.60(15)
Ir1 P1 C17 C18 -93.99(13)
C22 C17 C18 C19 2.4(2)
P1 C17 C18 C19 175.24(13)
C17 C18 C19 C20 -0.9(3)
C18 C19 C20 C21 -1.3(3)
C19 C20 C21 C22 1.9(3)
C20 C21 C22 C17 -0.4(2)
C18 C17 C22 C21 -1.8(2)
P1 C17 C22 C21 -174.84(12)
C25 Ir1 C23 C24 -37.00(9)
C26 Ir1 C23 C24 -79.98(9)
C27 Ir1 C23 C24 -115.43(13)
P1 Ir1 C23 C24 81.46(9)
Cl1 Ir1 C23 C24 174.68(8)
Cl2 Ir1 C23 C24 -59.84(16)
C25 Ir1 C23 C27 78.42(9)
C24 Ir1 C23 C27 115.43(13)
C26 Ir1 C23 C27 35.45(9)
P1 Ir1 C23 C27 -163.12(8)
Cl1 Ir1 C23 C27 -69.89(9)
Cl2 Ir1 C23 C27 55.59(16)
C25 Ir1 C23 C28 -158.33(16)
C24 Ir1 C23 C28 -121.32(18)
C26 Ir1 C23 C28 158.70(16)
C27 Ir1 C23 C28 123.25(18)
P1 Ir1 C23 C28 -39.86(15)
Cl1 Ir1 C23 C28 53.36(15)
Cl2 Ir1 C23 C28 178.84(10)
C27 C23 C24 C25 -4.13(17)
C28 C23 C24 C25 -175.57(15)
Ir1 C23 C24 C25 60.57(11)
C27 C23 C24 C29 169.23(15)
C28 C23 C24 C29 -2.2(3)
Ir1 C23 C24 C29 -126.07(16)
C27 C23 C24 Ir1 -64.70(10)
C28 C23 C24 Ir1 123.86(16)
C23 Ir1 C24 C25 -118.71(13)
C26 Ir1 C24 C25 -38.43(9)
C27 Ir1 C24 C25 -79.98(10)
P1 Ir1 C24 C25 133.15(8)
Cl1 Ir1 C24 C25 -127.58(8)
Cl2 Ir1 C24 C25 37.74(10)
C25 Ir1 C24 C23 118.71(13)
C26 Ir1 C24 C23 80.28(9)
C27 Ir1 C24 C23 38.73(9)
P1 Ir1 C24 C23 -108.14(8)
Cl1 Ir1 C24 C23 -8.87(13)
Cl2 Ir1 C24 C23 156.45(7)
C23 Ir1 C24 C29 120.90(19)
C25 Ir1 C24 C29 -120.39(19)
C26 Ir1 C24 C29 -158.82(17)
C27 Ir1 C24 C29 159.64(17)
P1 Ir1 C24 C29 12.77(16)
Cl1 Ir1 C24 C29 112.04(15)
Cl2 Ir1 C24 C29 -82.65(16)
C23 C24 C25 C26 3.27(17)
C29 C24 C25 C26 -170.14(15)
Ir1 C24 C25 C26 63.61(10)
C23 C24 C25 C30 177.48(15)
C29 C24 C25 C30 4.1(3)
Ir1 C24 C25 C30 -122.18(16)
C23 C24 C25 Ir1 -60.34(11)
C29 C24 C25 Ir1 126.25(16)
C23 Ir1 C25 C24 37.44(9)
C26 Ir1 C25 C24 116.54(13)
C27 Ir1 C25 C24 80.22(10)
P1 Ir1 C25 C24 -59.09(10)
Cl1 Ir1 C25 C24 116.91(10)
Cl2 Ir1 C25 C24 -150.78(8)
C23 Ir1 C25 C26 -79.10(9)
C24 Ir1 C25 C26 -116.54(13)
C27 Ir1 C25 C26 -36.32(9)
P1 Ir1 C25 C26 -175.63(7)
Cl1 Ir1 C25 C26 0.37(14)
Cl2 Ir1 C25 C26 92.68(8)
C23 Ir1 C25 C30 159.83(16)
C24 Ir1 C25 C30 122.39(18)
C26 Ir1 C25 C30 -121.07(18)
C27 Ir1 C25 C30 -157.39(16)
P1 Ir1 C25 C30 63.30(15)
Cl1 Ir1 C25 C30 -120.70(13)
Cl2 Ir1 C25 C30 -28.39(14)
C24 C25 C26 C27 -1.13(17)
C30 C25 C26 C27 -175.47(15)
Ir1 C25 C26 C27 61.45(11)
C24 C25 C26 C31 176.23(15)
C30 C25 C26 C31 1.9(2)
Ir1 C25 C26 C31 -121.19(15)
C24 C25 C26 Ir1 -62.58(10)
C30 C25 C26 Ir1 123.07(16)
C23 Ir1 C26 C27 -36.65(9)
C25 Ir1 C26 C27 -118.44(13)
C24 Ir1 C26 C27 -80.17(10)
P1 Ir1 C26 C27 -106.93(14)
Cl1 Ir1 C26 C27 61.76(9)
Cl2 Ir1 C26 C27 150.64(8)
C23 Ir1 C26 C25 81.79(10)
C24 Ir1 C26 C25 38.27(9)
C27 Ir1 C26 C25 118.44(13)
P1 Ir1 C26 C25 11.51(18)
Cl1 Ir1 C26 C25 -179.80(8)
Cl2 Ir1 C26 C25 -90.91(8)
C23 Ir1 C26 C31 -159.52(15)
C25 Ir1 C26 C31 118.69(17)
C24 Ir1 C26 C31 156.96(15)
C27 Ir1 C26 C31 -122.87(17)
P1 Ir1 C26 C31 130.20(13)
Cl1 Ir1 C26 C31 -61.11(14)
Cl2 Ir1 C26 C31 27.78(14)
C25 C26 C27 C23 -1.46(17)
C31 C26 C27 C23 -178.76(15)
Ir1 C26 C27 C23 58.09(10)
C25 C26 C27 C32 178.95(14)
C31 C26 C27 C32 1.6(3)
Ir1 C26 C27 C32 -121.50(15)
C25 C26 C27 Ir1 -59.55(10)
C31 C26 C27 Ir1 123.15(16)
C24 C23 C27 C26 3.45(17)
C28 C23 C27 C26 174.87(15)
Ir1 C23 C27 C26 -59.70(11)
C24 C23 C27 C32 -176.96(14)
C28 C23 C27 C32 -5.5(3)
Ir1 C23 C27 C32 119.89(15)
C24 C23 C27 Ir1 63.15(10)
C28 C23 C27 Ir1 -125.43(16)
C23 Ir1 C27 C26 120.19(13)
C25 Ir1 C27 C26 37.79(9)
C24 Ir1 C27 C26 80.92(10)
P1 Ir1 C27 C26 148.32(7)
Cl1 Ir1 C27 C26 -124.34(8)
Cl2 Ir1 C27 C26 -37.57(10)
C25 Ir1 C27 C23 -82.40(10)
C24 Ir1 C27 C23 -39.27(9)
C26 Ir1 C27 C23 -120.19(13)
P1 Ir1 C27 C23 28.13(12)
Cl1 Ir1 C27 C23 115.47(9)
Cl2 Ir1 C27 C23 -157.76(7)
C23 Ir1 C27 C32 -119.47(17)
C25 Ir1 C27 C32 158.12(16)
C24 Ir1 C27 C32 -158.74(16)
C26 Ir1 C27 C32 120.33(17)
P1 Ir1 C27 C32 -91.35(14)
Cl1 Ir1 C27 C32 -4.01(13)
Cl2 Ir1 C27 C32 82.77(14)
